data_7015495
loop_
_publ_author_name
'Yong, Guo-Ping'
'Li, Ying-Zhou'
'Li, Chong-Fu'
'Zhang, Yi-Man'
'She, Wen-Long'

_publ_section_title
;
 New metal-anion radical framework materials: Co(II) compounds showing
 ferromagnetic to antiferromagnetic phase transition at about 344 K,
 and Zn(II) compounds exhibiting terminal anion ligand induced direct
 white-light-emission.
;
_journal_issue 16
_journal_name_full 'Dalton transactions (Cambridge, England : 2003)'
_journal_page_first 4131
_journal_page_last 4139
_journal_paper_doi 10.1039/c0dt01667e
_journal_volume 40
_journal_year 2011
_chemical_formula_sum 'C15 H10 N4 O3 Zn'
_chemical_formula_weight 359.64
_chemical_name_systematic
;
?
;
_space_group_IT_number 14
_symmetry_cell_setting monoclinic
_symmetry_space_group_name_Hall '-P 2yn'
_symmetry_space_group_name_H-M 'P 1 21/n 1'
_atom_sites_solution_hydrogens geom
_atom_sites_solution_primary direct
_atom_sites_solution_secondary difmap
_audit_creation_method SHELXL-97
_cell_angle_alpha 90.00
_cell_angle_beta 94.418(3)
_cell_angle_gamma 90.00
_cell_formula_units_Z 4
_cell_length_a 11.2486(3)
_cell_length_b 7.9854(2)
_cell_length_c 15.4505(5)
_cell_measurement_temperature 293(2)
_cell_volume 1383.71(7)
_computing_structure_refinement 'SHELXL-97 (Sheldrick, 1997)'
_computing_structure_solution 'SHELXS-97 (Sheldrick, 1990)'
_diffrn_ambient_temperature 293(2)
_diffrn_measured_fraction_theta_full 0.999
_diffrn_measured_fraction_theta_max 0.999
_diffrn_radiation_monochromator graphite
_diffrn_radiation_source 'fine-focus sealed tube'
_diffrn_radiation_type MoK\a
_diffrn_radiation_wavelength 0.71073
_diffrn_reflns_av_R_equivalents 0.0311
_diffrn_reflns_av_sigmaI/netI 0.0564
_diffrn_reflns_limit_h_max 14
_diffrn_reflns_limit_h_min -14
_diffrn_reflns_limit_k_max 9
_diffrn_reflns_limit_k_min -8
_diffrn_reflns_limit_l_max 19
_diffrn_reflns_limit_l_min -18
_diffrn_reflns_number 7429
_diffrn_reflns_theta_full 26.37
_diffrn_reflns_theta_max 26.37
_diffrn_reflns_theta_min 2.87
_exptl_absorpt_coefficient_mu 1.797
_exptl_absorpt_correction_T_max 0.5241
_exptl_absorpt_correction_T_min 0.4920
_exptl_absorpt_correction_type multi-scan
_exptl_crystal_density_diffrn 1.726
_exptl_crystal_density_method 'not measured'
_exptl_crystal_F_000 728
_exptl_crystal_size_max 0.40
_exptl_crystal_size_mid 0.38
_exptl_crystal_size_min 0.36
_refine_diff_density_max 1.166
_refine_diff_density_min -1.333
_refine_diff_density_rms 0.094
_refine_ls_extinction_method none
_refine_ls_goodness_of_fit_ref 1.017
_refine_ls_hydrogen_treatment none
_refine_ls_matrix_type full
_refine_ls_number_parameters 208
_refine_ls_number_reflns 2819
_refine_ls_number_restraints 23
_refine_ls_restrained_S_all 1.161
_refine_ls_R_factor_all 0.0766
_refine_ls_R_factor_gt 0.0512
_refine_ls_shift/su_max 0.000
_refine_ls_shift/su_mean 0.000
_refine_ls_structure_factor_coef Fsqd
_refine_ls_weighting_details 'calc w=1/[\s^2^(Fo^2^)+(0.0898P)^2^+0.0000P] where P=(Fo^2^+2Fc^2^)/3'
_refine_ls_weighting_scheme calc
_refine_ls_wR_factor_gt 0.1442
_refine_ls_wR_factor_ref 0.1506
_reflns_number_gt 1891
_reflns_number_total 2819
_reflns_threshold_expression >2sigma(I)
_cod_data_source_file c0dt01667e.txt
_cod_data_source_block 1
_cod_original_sg_symbol_H-M P2(1)/n
_cod_database_code 7015495

loop_
_symmetry_equiv_pos_as_xyz
'x, y, z'
'-x+1/2, y+1/2, -z+1/2'
'-x, -y, -z'
'x-1/2, -y-1/2, z-1/2'

loop_
_atom_site_label
_atom_site_type_symbol
_atom_site_fract_x
_atom_site_fract_y
_atom_site_fract_z
_atom_site_U_iso_or_equiv
_atom_site_adp_type
_atom_site_occupancy
_atom_site_symmetry_multiplicity
_atom_site_calc_flag
_atom_site_refinement_flags
_atom_site_disorder_assembly
_atom_site_disorder_group
Zn1 Zn 0.61731(5) 0.22047(8) 0.25049(4) 0.0407(3) Uani 1 1 d U . .
O1 O 0.7345(3) 0.0415(4) 0.2639(2) 0.0501(10) Uani 1 1 d . . .
N2 N 0.6646(3) 0.4832(5) 0.4849(3) 0.0410(11) Uani 1 1 d . . .
N1 N 0.6490(4) 0.3155(5) 0.3703(3) 0.0391(10) Uani 1 1 d . . .
C8 C 0.7668(4) 0.0740(6) 0.4206(3) 0.0367(12) Uani 1 1 d . . .
C6 C 0.7250(4) 0.3367(7) 0.5094(4) 0.0431(13) Uani 1 1 d . . .
H6A H 0.7640 0.3123 0.5632 0.052 Uiso 1 1 calc R . .
C14 C 0.7771(4) -0.0018(6) 0.3401(4) 0.0383(12) Uani 1 1 d . . .
C7 C 0.7148(4) 0.2361(6) 0.4374(4) 0.0358(11) Uani 1 1 d . . .
C1 C 0.6211(4) 0.4677(6) 0.4000(4) 0.0408(13) Uani 1 1 d . . .
C5 C 0.6454(5) 0.6269(7) 0.5318(4) 0.0531(15) Uani 1 1 d . . .
H5A H 0.6737 0.6345 0.5898 0.064 Uiso 1 1 calc R . .
C4 C 0.5859(6) 0.7546(7) 0.4931(5) 0.0602(19) Uani 1 1 d . . .
H4A H 0.5716 0.8507 0.5247 0.072 Uiso 1 1 calc R . .
C3 C 0.5449(6) 0.7451(7) 0.4054(5) 0.0624(19) Uani 1 1 d . . .
H3A H 0.5060 0.8360 0.3783 0.075 Uiso 1 1 calc R . .
C2 C 0.5619(5) 0.6033(7) 0.3602(4) 0.0563(16) Uani 1 1 d . . .
H2A H 0.5338 0.5965 0.3021 0.068 Uiso 1 1 calc R . .
O2 O 0.4711(4) 0.0854(6) 0.2352(3) 0.0760(9) Uani 1 1 d U . .
C15 C 0.3752(6) 0.1444(10) 0.2431(5) 0.0730(10) Uani 1 1 d U . .
H15 H 0.3087 0.0758 0.2455 0.088 Uiso 1 1 calc R . .
O3 O 0.3651(5) 0.3009(7) 0.2481(4) 0.0958(13) Uani 1 1 d U . .
N4 N 0.8299(3) -0.0282(5) 0.4813(3) 0.0370(10) Uani 1 1 d . . .
N3 N 0.8476(3) -0.1426(5) 0.3513(3) 0.0387(10) Uani 1 1 d . . .
C12 C 0.9440(5) -0.2786(7) 0.4828(4) 0.0491(14) Uani 1 1 d . . .
H12A H 0.9780 -0.3663 0.4537 0.059 Uiso 1 1 calc R . .
C13 C 0.8776(4) -0.1588(6) 0.4370(4) 0.0376(12) Uani 1 1 d . . .
C9 C 0.8442(5) -0.0207(7) 0.5695(4) 0.0491(14) Uani 1 1 d . . .
H9A H 0.8100 0.0663 0.5989 0.059 Uiso 1 1 calc R . .
C11 C 0.9600(5) -0.2683(7) 0.5723(4) 0.0552(16) Uani 1 1 d . . .
H11A H 1.0058 -0.3480 0.6036 0.066 Uiso 1 1 calc R . .
C10 C 0.9085(5) -0.1409(7) 0.6144(4) 0.0538(15) Uani 1 1 d . . .
H10A H 0.9174 -0.1360 0.6747 0.065 Uiso 1 1 calc R . .

loop_
_atom_site_aniso_label
_atom_site_aniso_U_11
_atom_site_aniso_U_22
_atom_site_aniso_U_33
_atom_site_aniso_U_23
_atom_site_aniso_U_13
_atom_site_aniso_U_12
Zn1 0.0514(4) 0.0387(4) 0.0317(4) 0.0022(3) 0.0026(3) 0.0006(3)
O1 0.079(3) 0.044(2) 0.027(2) -0.0009(17) 0.0012(18) 0.0185(19)
N2 0.042(2) 0.037(2) 0.044(3) -0.008(2) 0.005(2) -0.0015(18)
N1 0.047(2) 0.036(2) 0.034(3) -0.0016(19) 0.0074(19) 0.0007(18)
C8 0.045(3) 0.035(3) 0.030(3) 0.001(2) 0.001(2) -0.001(2)
C6 0.048(3) 0.044(3) 0.037(3) -0.006(3) 0.000(2) 0.004(2)
C14 0.046(3) 0.039(3) 0.030(3) 0.000(2) 0.004(2) -0.001(2)
C7 0.039(3) 0.037(3) 0.033(3) -0.004(2) 0.006(2) -0.004(2)
C1 0.041(3) 0.040(3) 0.042(4) -0.001(3) 0.009(2) -0.003(2)
C5 0.051(3) 0.050(4) 0.059(4) -0.021(3) 0.009(3) -0.005(3)
C4 0.054(3) 0.044(4) 0.085(6) -0.020(3) 0.023(3) -0.001(3)
C3 0.062(4) 0.044(4) 0.083(6) 0.011(3) 0.018(4) 0.010(3)
C2 0.069(4) 0.052(4) 0.050(4) 0.008(3) 0.014(3) 0.014(3)
O2 0.0686(10) 0.0785(12) 0.0806(15) -0.0043(11) 0.0047(10) -0.0128(8)
C15 0.0656(10) 0.0810(13) 0.0723(16) -0.0008(11) 0.0051(11) -0.0086(10)
O3 0.0991(16) 0.0904(13) 0.0980(18) 0.0013(11) 0.0076(11) 0.0043(10)
N4 0.046(2) 0.038(2) 0.027(3) 0.0003(19) 0.0000(18) -0.0040(18)
N3 0.049(2) 0.030(2) 0.036(3) -0.0013(19) 0.0011(19) 0.0026(19)
C12 0.058(3) 0.042(3) 0.046(4) 0.000(3) -0.002(3) 0.001(3)
C13 0.043(3) 0.033(2) 0.036(3) -0.003(2) -0.001(2) -0.004(2)
C9 0.064(3) 0.046(3) 0.037(4) -0.003(3) 0.000(3) -0.004(3)
C11 0.065(4) 0.048(3) 0.050(4) 0.009(3) -0.012(3) 0.001(3)
C10 0.069(4) 0.056(4) 0.034(4) 0.004(3) -0.013(3) -0.005(3)

loop_
_atom_type_symbol
_atom_type_description
_atom_type_scat_dispersion_real
_atom_type_scat_dispersion_imag
_atom_type_scat_source
C C 0.0033 0.0016 'International Tables Vol C Tables 4.2.6.8 and 6.1.1.4'
H H 0.0000 0.0000 'International Tables Vol C Tables 4.2.6.8 and 6.1.1.4'
N N 0.0061 0.0033 'International Tables Vol C Tables 4.2.6.8 and 6.1.1.4'
O O 0.0106 0.0060 'International Tables Vol C Tables 4.2.6.8 and 6.1.1.4'
Zn Zn 0.2839 1.4301 'International Tables Vol C Tables 4.2.6.8 and 6.1.1.4'

loop_
_geom_angle_atom_site_label_1
_geom_angle_atom_site_label_2
_geom_angle_atom_site_label_3
_geom_angle
_geom_angle_site_symmetry_1
_geom_angle_site_symmetry_3
_geom_angle_publ_flag
O1 Zn1 O2 99.42(19) . . ?
O1 Zn1 N3 108.39(16) . 2_655 ?
O2 Zn1 N3 115.06(19) . 2_655 ?
O1 Zn1 N1 96.24(16) . . ?
O2 Zn1 N1 113.96(19) . . ?
N3 Zn1 N1 119.45(17) 2_655 . ?
C14 O1 Zn1 119.9(3) . . ?
C1 N2 C5 121.2(5) . . ?
C1 N2 C6 108.4(4) . . ?
C5 N2 C6 130.4(5) . . ?
C1 N1 C7 106.6(4) . . ?
C1 N1 Zn1 128.8(4) . . ?
C7 N1 Zn1 124.4(3) . . ?
C14 C8 N4 105.8(4) . . ?
C14 C8 C7 127.5(5) . . ?
N4 C8 C7 126.3(5) . . ?
C7 C6 N2 105.3(5) . . ?
C7 C6 H6A 127.4 . . ?
N2 C6 H6A 127.4 . . ?
O1 C14 N3 120.3(5) . . ?
O1 C14 C8 130.5(5) . . ?
N3 C14 C8 109.2(5) . . ?
C6 C7 N1 110.2(4) . . ?
C6 C7 C8 131.2(5) . . ?
N1 C7 C8 118.4(5) . . ?
N1 C1 N2 109.4(5) . . ?
N1 C1 C2 132.1(6) . . ?
N2 C1 C2 118.5(5) . . ?
C4 C5 N2 119.5(6) . . ?
C4 C5 H5A 120.3 . . ?
N2 C5 H5A 120.3 . . ?
C5 C4 C3 120.5(5) . . ?
C5 C4 H4A 119.7 . . ?
C3 C4 H4A 119.7 . . ?
C2 C3 C4 119.8(6) . . ?
C2 C3 H3A 120.1 . . ?
C4 C3 H3A 120.1 . . ?
C3 C2 C1 120.4(6) . . ?
C3 C2 H2A 119.8 . . ?
C1 C2 H2A 119.8 . . ?
C15 O2 Zn1 121.7(5) . . ?
O2 C15 O3 119.0(7) . . ?
O2 C15 H15 120.5 . . ?
O3 C15 H15 120.5 . . ?
C9 N4 C13 120.7(5) . . ?
C9 N4 C8 131.5(4) . . ?
C13 N4 C8 107.8(4) . . ?
C13 N3 C14 107.5(4) . . ?
C13 N3 Zn1 132.6(3) . 2_645 ?
C14 N3 Zn1 119.9(4) . 2_645 ?
C11 C12 C13 119.8(5) . . ?
C11 C12 H12A 120.1 . . ?
C13 C12 H12A 120.1 . . ?
N3 C13 N4 109.7(4) . . ?
N3 C13 C12 131.1(5) . . ?
N4 C13 C12 119.1(5) . . ?
N4 C9 C10 119.8(5) . . ?
N4 C9 H9A 120.1 . . ?
C10 C9 H9A 120.1 . . ?
C12 C11 C10 119.7(6) . . ?
C12 C11 H11A 120.1 . . ?
C10 C11 H11A 120.1 . . ?
C9 C10 C11 120.8(6) . . ?
C9 C10 H10A 119.6 . . ?
C11 C10 H10A 119.6 . . ?

loop_
_geom_bond_atom_site_label_1
_geom_bond_atom_site_label_2
_geom_bond_distance
_geom_bond_site_symmetry_2
_geom_bond_publ_flag
Zn1 O1 1.944(3) . ?
Zn1 O2 1.966(4) . ?
Zn1 N3 1.981(4) 2_655 ?
Zn1 N1 2.008(4) . ?
O1 C14 1.284(6) . ?
N2 C1 1.370(7) . ?
N2 C5 1.383(6) . ?
N2 C6 1.391(6) . ?
N1 C1 1.344(6) . ?
N1 C7 1.381(7) . ?
C8 C14 1.396(7) . ?
C8 N4 1.396(6) . ?
C8 C7 1.452(6) . ?
C6 C7 1.370(7) . ?
C6 H6A 0.9300 . ?
C14 N3 1.379(6) . ?
C1 C2 1.390(7) . ?
C5 C4 1.335(9) . ?
C5 H5A 0.9300 . ?
C4 C3 1.399(10) . ?
C4 H4A 0.9300 . ?
C3 C2 1.352(8) . ?
C3 H3A 0.9300 . ?
C2 H2A 0.9300 . ?
O2 C15 1.193(7) . ?
C15 O3 1.258(10) . ?
C15 H15 0.9300 . ?
N4 C9 1.361(7) . ?
N4 C13 1.379(6) . ?
N3 C13 1.346(7) . ?
N3 Zn1 1.981(4) 2_645 ?
C12 C11 1.383(8) . ?
C12 C13 1.377(7) . ?
C12 H12A 0.9300 . ?
C9 C10 1.360(8) . ?
C9 H9A 0.9300 . ?
C11 C10 1.361(8) . ?
C11 H11A 0.9300 . ?
C10 H10A 0.9300 . ?

loop_
_geom_torsion_atom_site_label_1
_geom_torsion_atom_site_label_2
_geom_torsion_atom_site_label_3
_geom_torsion_atom_site_label_4
_geom_torsion
_geom_torsion_site_symmetry_1
_geom_torsion_site_symmetry_2
_geom_torsion_site_symmetry_3
_geom_torsion_site_symmetry_4
_geom_torsion_publ_flag
O2 Zn1 O1 C14 -98.8(4) . . . . ?
N3 Zn1 O1 C14 140.7(4) 2_655 . . . ?
N1 Zn1 O1 C14 16.8(4) . . . . ?
O1 Zn1 N1 C1 161.3(4) . . . . ?
O2 Zn1 N1 C1 -95.5(4) . . . . ?
N3 Zn1 N1 C1 46.1(4) 2_655 . . . ?
O1 Zn1 N1 C7 -12.9(4) . . . . ?
O2 Zn1 N1 C7 90.3(4) . . . . ?
N3 Zn1 N1 C7 -128.1(4) 2_655 . . . ?
C1 N2 C6 C7 -0.4(5) . . . . ?
C5 N2 C6 C7 179.3(5) . . . . ?
Zn1 O1 C14 N3 171.2(3) . . . . ?
Zn1 O1 C14 C8 -10.2(7) . . . . ?
N4 C8 C14 O1 179.3(5) . . . . ?
C7 C8 C14 O1 -7.9(9) . . . . ?
N4 C8 C14 N3 -1.9(5) . . . . ?
C7 C8 C14 N3 170.9(4) . . . . ?
N2 C6 C7 N1 -0.8(5) . . . . ?
N2 C6 C7 C8 174.5(5) . . . . ?
C1 N1 C7 C6 1.7(5) . . . . ?
Zn1 N1 C7 C6 177.0(3) . . . . ?
C1 N1 C7 C8 -174.3(4) . . . . ?
Zn1 N1 C7 C8 1.0(6) . . . . ?
C14 C8 C7 C6 -162.5(5) . . . . ?
N4 C8 C7 C6 8.9(8) . . . . ?
C14 C8 C7 N1 12.5(7) . . . . ?
N4 C8 C7 N1 -176.1(4) . . . . ?
C7 N1 C1 N2 -2.0(5) . . . . ?
Zn1 N1 C1 N2 -177.0(3) . . . . ?
C7 N1 C1 C2 176.3(5) . . . . ?
Zn1 N1 C1 C2 1.3(8) . . . . ?
C5 N2 C1 N1 -178.3(4) . . . . ?
C6 N2 C1 N1 1.5(5) . . . . ?
C5 N2 C1 C2 3.2(7) . . . . ?
C6 N2 C1 C2 -177.1(4) . . . . ?
C1 N2 C5 C4 -1.7(7) . . . . ?
C6 N2 C5 C4 178.6(5) . . . . ?
N2 C5 C4 C3 -1.1(8) . . . . ?
C5 C4 C3 C2 2.3(9) . . . . ?
C4 C3 C2 C1 -0.8(9) . . . . ?
N1 C1 C2 C3 179.9(5) . . . . ?
N2 C1 C2 C3 -1.9(8) . . . . ?
O1 Zn1 O2 C15 163.6(6) . . . . ?
N3 Zn1 O2 C15 -80.9(6) 2_655 . . . ?
N1 Zn1 O2 C15 62.4(6) . . . . ?
Zn1 O2 C15 O3 11.1(10) . . . . ?
C14 C8 N4 C9 -175.8(5) . . . . ?
C7 C8 N4 C9 11.4(8) . . . . ?
C14 C8 N4 C13 1.1(5) . . . . ?
C7 C8 N4 C13 -171.8(4) . . . . ?
O1 C14 N3 C13 -179.0(4) . . . . ?
C8 C14 N3 C13 2.0(5) . . . . ?
O1 C14 N3 Zn1 -0.3(6) . . . 2_645 ?
C8 C14 N3 Zn1 -179.2(3) . . . 2_645 ?
C14 N3 C13 N4 -1.4(5) . . . . ?
Zn1 N3 C13 N4 -179.9(3) 2_645 . . . ?
C14 N3 C13 C12 178.5(5) . . . . ?
Zn1 N3 C13 C12 -0.1(8) 2_645 . . . ?
C9 N4 C13 N3 177.4(4) . . . . ?
C8 N4 C13 N3 0.2(5) . . . . ?
C9 N4 C13 C12 -2.4(7) . . . . ?
C8 N4 C13 C12 -179.7(4) . . . . ?
C11 C12 C13 N3 -178.6(5) . . . . ?
C11 C12 C13 N4 1.2(8) . . . . ?
C13 N4 C9 C10 1.6(7) . . . . ?
C8 N4 C9 C10 178.0(5) . . . . ?
C13 C12 C11 C10 0.9(9) . . . . ?
N4 C9 C10 C11 0.6(8) . . . . ?
C12 C11 C10 C9 -1.9(9) . . . . ?
